data_4110878
loop_
_publ_author_name
'Ivan E. Kareev'
'Natalia B. Shustova'
'Igor V. Kuvychko'
'Sergey F. Lebedkin'
'Susie M. Miller'
'Oren P. Anderson'
'Alexey A. Popov'
'Steven H. Strauss'
'Olga V. Boltalina'

_publ_section_title
;
 Thermally Stable Perfluoroalkylfullerenes with the
 Skew-Pentagonal-Pyramid Pattern: C60(C2F5)4O, C60(CF3)4O, and C60(CF3)6
;
_journal_name_full 'Journal of the American Chemical Society'
_journal_page_first 12268
_journal_page_last 12280
_journal_paper_doi 10.1021/ja063907r
_journal_volume 128
_journal_year 2006
_chemical_formula_moiety 'C64 F12 O, 0.5(C8 H10)'
_chemical_formula_sum 'C68 H5 F12 O'
_chemical_formula_weight 1065.72
_chemical_name_systematic
; 
 ? 
;
_space_group_IT_number 15
_symmetry_cell_setting monoclinic
_symmetry_space_group_name_Hall '-C 2yc'
_symmetry_space_group_name_H-M 'C 1 2/c 1'
_atom_sites_solution_hydrogens geom
_atom_sites_solution_primary direct
_atom_sites_solution_secondary difmap
_audit_creation_method SHELXL-97
_cell_angle_alpha 90.00
_cell_angle_beta 114.1930(10)
_cell_angle_gamma 90.00
_cell_formula_units_Z 8
_cell_length_a 40.2225(8)
_cell_length_b 10.1706(3)
_cell_length_c 20.1770(4)
_cell_measurement_reflns_used 999
_cell_measurement_temperature 100(1)
_cell_measurement_theta_max 23.26
_cell_measurement_theta_min 3.40
_cell_volume 7529.2(3)
_computing_cell_refinement 'APEX2, v. 2.0-2, Bruker AXS, 2006'
_computing_data_collection 'APEX2, v. 2.0-2, Bruker AXS, 2006'
_computing_data_reduction 'APEX2, v. 2.0-2, Bruker AXS, 2006'
_computing_molecular_graphics 'SHELXTL, v. 6.14, Bruker AXS'
_computing_publication_material 'SHELXTL, v. 6.14, Bruker AXS'
_computing_structure_refinement 'SHELXTL, v. 6.14, Bruker AXS'
_computing_structure_solution 'SHELXTL, v. 6.14, Bruker AXS'
_diffrn_ambient_temperature 100(1)
_diffrn_measured_fraction_theta_full 0.996
_diffrn_measured_fraction_theta_max 0.996
_diffrn_measurement_device_type 'Bruker Kappa APEX II diffractometer'
_diffrn_measurement_method 'phi and omega scans'
_diffrn_radiation_monochromator graphite
_diffrn_radiation_source 'fine-focus sealed tube'
_diffrn_radiation_type MoK\a
_diffrn_radiation_wavelength 0.71073
_diffrn_reflns_av_R_equivalents 0.1537
_diffrn_reflns_av_sigmaI/netI 0.0527
_diffrn_reflns_limit_h_max 44
_diffrn_reflns_limit_h_min -44
_diffrn_reflns_limit_k_max 11
_diffrn_reflns_limit_k_min -11
_diffrn_reflns_limit_l_max 22
_diffrn_reflns_limit_l_min -22
_diffrn_reflns_number 70537
_diffrn_reflns_theta_full 23.26
_diffrn_reflns_theta_max 23.26
_diffrn_reflns_theta_min 3.40
_diffrn_standards_decay_% 0
_diffrn_standards_interval_count 0
_diffrn_standards_interval_time 0
_diffrn_standards_number 0
_exptl_absorpt_coefficient_mu 0.153
_exptl_absorpt_correction_T_max 0.9942
_exptl_absorpt_correction_T_min 0.9804
_exptl_absorpt_correction_type multi-scan
_exptl_absorpt_process_details 'SADABS, v. 2.10, Bruker AXS, Madison, WI'
_exptl_crystal_colour yellow-orange
_exptl_crystal_density_diffrn 1.880
_exptl_crystal_description 'small plate'
_exptl_crystal_F_000 4232
_exptl_crystal_size_max 0.13
_exptl_crystal_size_mid 0.10
_exptl_crystal_size_min 0.04
_refine_diff_density_max 0.408
_refine_diff_density_min -0.352
_refine_diff_density_rms 0.055
_refine_ls_extinction_coef 0.00049(9)
_refine_ls_extinction_expression Fc^*^=kFc[1+0.001xFc^2^\l^3^/sin(2\q)]^-1/4^
_refine_ls_extinction_method SHELXL
_refine_ls_goodness_of_fit_ref 1.008
_refine_ls_hydrogen_treatment undef
_refine_ls_matrix_type full
_refine_ls_number_parameters 748
_refine_ls_number_reflns 5382
_refine_ls_number_restraints 0
_refine_ls_restrained_S_all 1.008
_refine_ls_R_factor_all 0.0967
_refine_ls_R_factor_gt 0.0495
_refine_ls_shift/su_max 0.000
_refine_ls_shift/su_mean 0.000
_refine_ls_structure_factor_coef Fsqd
_refine_ls_weighting_details 'calc w=1/[\s^2^(Fo^2^)+(0.0620P)^2^+14.3283P] where P=(Fo^2^+2Fc^2^)/3'
_refine_ls_weighting_scheme calc
_refine_ls_wR_factor_gt 0.1133
_refine_ls_wR_factor_ref 0.1401
_reflns_number_gt 3319
_reflns_number_total 5382
_reflns_threshold_expression >2sigma(I)
_cod_data_source_file ja063907rsi20060604_083549.cif
_cod_data_source_block ss145r_t90
_cod_original_sg_symbol_H-M 'C 2/c'
_cod_database_code 4110878

loop_
_symmetry_equiv_pos_as_xyz
'x, y, z'
'-x, y, -z+1/2'
'x+1/2, y+1/2, z'
'-x+1/2, y+1/2, -z+1/2'
'-x, -y, -z'
'x, -y, z-1/2'
'-x+1/2, -y+1/2, -z'
'x+1/2, -y+1/2, z-1/2'

loop_
_atom_site_label
_atom_site_type_symbol
_atom_site_fract_x
_atom_site_fract_y
_atom_site_fract_z
_atom_site_U_iso_or_equiv
_atom_site_adp_type
_atom_site_occupancy
_atom_site_symmetry_multiplicity
_atom_site_calc_flag
_atom_site_refinement_flags
O1 O 0.17727(7) 0.6062(4) 0.80454(15) 0.0526(9) Uani 1 1 d .
C1 C 0.14576(10) 0.6749(5) 0.7531(2) 0.0431(11) Uani 1 1 d .
C2 C 0.11030(10) 0.6808(5) 0.7592(2) 0.0405(11) Uani 1 1 d .
C3 C 0.08442(10) 0.6920(4) 0.6914(2) 0.0382(10) Uani 1 1 d .
C4 C 0.10152(10) 0.6984(4) 0.63897(19) 0.0388(11) Uani 1 1 d .
C5 C 0.13817(10) 0.6897(5) 0.6752(2) 0.0409(11) Uani 1 1 d .
C6 C 0.16522(10) 0.7466(5) 0.6488(2) 0.0446(11) Uani 1 1 d .
C7 C 0.19223(10) 0.8378(5) 0.7078(2) 0.0500(13) Uani 1 1 d .
C8 C 0.19879(10) 0.8312(5) 0.7795(2) 0.0492(12) Uani 1 1 d .
C9 C 0.17755(10) 0.7449(5) 0.8082(2) 0.0462(12) Uani 1 1 d .
C10 C 0.17064(11) 0.8224(5) 0.8640(2) 0.0482(12) Uani 1 1 d .
C11 C 0.13814(11) 0.8209(5) 0.8702(2) 0.0478(12) Uani 1 1 d .
C12 C 0.10648(11) 0.7274(5) 0.8270(2) 0.0461(12) Uani 1 1 d .
C13 C 0.07431(11) 0.8243(5) 0.8045(2) 0.0454(12) Uani 1 1 d .
C14 C 0.04765(11) 0.8310(5) 0.7358(2) 0.0457(12) Uani 1 1 d .
C15 C 0.04599(10) 0.7425(5) 0.6725(2) 0.0412(11) Uani 1 1 d .
C16 C 0.03627(9) 0.8434(5) 0.6111(2) 0.0418(11) Uani 1 1 d .
C17 C 0.05217(10) 0.8488(5) 0.5627(2) 0.0426(11) Uani 1 1 d .
C18 C 0.08219(10) 0.7550(5) 0.56302(19) 0.0408(11) Uani 1 1 d .
C19 C 0.10845(11) 0.8512(5) 0.55049(19) 0.0411(11) Uani 1 1 d .
C20 C 0.14540(11) 0.8485(5) 0.5879(2) 0.0447(12) Uani 1 1 d .
C21 C 0.16559(11) 0.9685(5) 0.6039(2) 0.0481(12) Uani 1 1 d .
C22 C 0.19423(11) 0.9614(6) 0.6761(2) 0.0516(13) Uani 1 1 d .
C23 C 0.20470(11) 1.0759(6) 0.7187(2) 0.0530(13) Uani 1 1 d .
C24 C 0.21188(10) 1.0676(6) 0.7946(2) 0.0530(13) Uani 1 1 d .
C25 C 0.20805(10) 0.9476(6) 0.8238(2) 0.0516(13) Uani 1 1 d .
C26 C 0.19096(11) 0.9422(6) 0.8748(2) 0.0527(13) Uani 1 1 d .
C27 C 0.17884(12) 1.0581(5) 0.8954(2) 0.0511(13) Uani 1 1 d .
C28 C 0.14435(12) 1.0557(5) 0.9012(2) 0.0499(13) Uani 1 1 d .
C29 C 0.12437(12) 0.9386(5) 0.8878(2) 0.0503(13) Uani 1 1 d .
C30 C 0.08525(12) 0.9426(5) 0.8471(2) 0.0493(13) Uani 1 1 d .
C31 C 0.06808(12) 1.0619(5) 0.8219(2) 0.0486(12) Uani 1 1 d .
C32 C 0.03970(11) 1.0672(5) 0.7494(2) 0.0489(13) Uani 1 1 d .
C33 C 0.03050(10) 0.9537(5) 0.7068(2) 0.0466(12) Uani 1 1 d .
C34 C 0.02341(10) 0.9619(5) 0.6313(2) 0.0461(12) Uani 1 1 d .
C35 C 0.02542(10) 1.0821(5) 0.6006(2) 0.0489(12) Uani 1 1 d .
C36 C 0.04231(11) 1.0875(5) 0.5495(2) 0.0465(12) Uani 1 1 d .
C37 C 0.05559(11) 0.9726(5) 0.5326(2) 0.0449(12) Uani 1 1 d .
C38 C 0.09009(12) 0.9747(5) 0.5258(2) 0.0452(12) Uani 1 1 d .
C39 C 0.10967(12) 1.0913(5) 0.5366(2) 0.0486(12) Uani 1 1 d .
C40 C 0.14846(12) 1.0877(5) 0.5768(2) 0.0487(12) Uani 1 1 d .
C41 C 0.15898(12) 1.2074(5) 0.6213(2) 0.0513(13) Uani 1 1 d .
C42 C 0.18659(11) 1.2000(5) 0.6912(2) 0.0508(13) Uani 1 1 d .
C43 C 0.18249(12) 1.2697(5) 0.7505(2) 0.0530(13) Uani 1 1 d .
C44 C 0.19843(11) 1.1878(5) 0.8146(2) 0.0560(13) Uani 1 1 d .
C45 C 0.18222(11) 1.1821(5) 0.8636(2) 0.0534(13) Uani 1 1 d .
C46 C 0.14962(12) 1.2579(5) 0.8503(2) 0.0492(12) Uani 1 1 d .
C47 C 0.12639(12) 1.1801(5) 0.8741(2) 0.0491(12) Uani 1 1 d .
C48 C 0.08905(12) 1.1831(5) 0.8350(2) 0.0505(13) Uani 1 1 d .
C49 C 0.07297(12) 1.2643(5) 0.7705(2) 0.0511(13) Uani 1 1 d .
C50 C 0.04250(11) 1.1925(5) 0.7180(2) 0.0503(13) Uani 1 1 d .
C51 C 0.03534(11) 1.1998(5) 0.6442(2) 0.0481(12) Uani 1 1 d .
C52 C 0.05839(12) 1.2781(5) 0.6202(2) 0.0508(13) Uani 1 1 d .
C53 C 0.06261(12) 1.2091(5) 0.5613(2) 0.0492(12) Uani 1 1 d .
C54 C 0.09588(12) 1.2106(5) 0.5558(2) 0.0506(13) Uani 1 1 d .
C55 C 0.12636(12) 1.2824(5) 0.6082(2) 0.0517(13) Uani 1 1 d .
C56 C 0.12248(12) 1.3482(5) 0.6649(2) 0.0508(12) Uani 1 1 d .
C57 C 0.15130(12) 1.3411(5) 0.7373(2) 0.0500(12) Uani 1 1 d .
C58 C 0.13438(12) 1.3366(5) 0.7885(2) 0.0520(12) Uani 1 1 d .
C59 C 0.09552(12) 1.3395(5) 0.7477(2) 0.0485(12) Uani 1 1 d .
C60 C 0.08777(12) 1.3465(5) 0.6710(2) 0.0489(12) Uani 1 1 d .
C61 C 0.18630(12) 0.6419(6) 0.6273(3) 0.0550(13) Uani 1 1 d .
C62 C 0.06822(11) 0.6517(5) 0.5030(2) 0.0478(12) Uani 1 1 d .
C63 C 0.01709(11) 0.6360(5) 0.6554(2) 0.0504(12) Uani 1 1 d .
C64 C 0.10396(13) 0.6166(5) 0.8765(2) 0.0511(13) Uani 1 1 d .
F1 F 0.20489(7) 0.5629(3) 0.68306(15) 0.0649(8) Uani 1 1 d .
F2 F 0.16437(7) 0.5664(3) 0.57297(15) 0.0660(8) Uani 1 1 d .
F3 F 0.21014(6) 0.6972(3) 0.60492(14) 0.0652(8) Uani 1 1 d .
F4 F 0.09525(7) 0.5885(3) 0.49535(13) 0.0666(8) Uani 1 1 d .
F5 F 0.04767(8) 0.5618(3) 0.51530(13) 0.0729(9) Uani 1 1 d .
F6 F 0.04830(6) 0.7072(3) 0.43910(11) 0.0596(8) Uani 1 1 d .
F7 F 0.01381(6) 0.5646(3) 0.59798(14) 0.0615(8) Uani 1 1 d .
F8 F 0.02418(7) 0.5527(3) 0.71048(14) 0.0635(8) Uani 1 1 d .
F9 F -0.01557(6) 0.6897(3) 0.64065(15) 0.0666(8) Uani 1 1 d .
F10 F 0.07554(7) 0.5383(3) 0.84335(13) 0.0569(7) Uani 1 1 d .
F11 F 0.13408(7) 0.5428(3) 0.89984(12) 0.0620(8) Uani 1 1 d .
F12 F 0.10117(8) 0.6664(3) 0.93528(12) 0.0654(8) Uani 1 1 d .
C90 C 0.2346(2) 0.8083(10) 1.0491(5) 0.036(2) Uiso 0.50 1 d P
C91 C 0.25400(15) 0.8606(7) 1.0306(3) 0.085(2) Uani 1 1 d .
C92 C 0.2181(2) 0.6942(11) 1.0424(4) 0.051(3) Uani 0.50 1 d P
C93 C 0.2233(3) 0.6075(14) 1.0007(5) 0.058(4) Uani 0.50 1 d P
C94 C 0.2634(3) 0.7739(13) 0.9769(6) 0.064(3) Uiso 0.50 1 d P
C95 C 0.2462(4) 0.966(3) 1.0833(6) 0.199(12) Uani 0.50 1 d P
C96 C 0.2269(5) 0.509(2) 0.9714(12) 0.181(13) Uani 0.50 1 d P

loop_
_atom_site_aniso_label
_atom_site_aniso_U_11
_atom_site_aniso_U_22
_atom_site_aniso_U_33
_atom_site_aniso_U_23
_atom_site_aniso_U_13
_atom_site_aniso_U_12
O1 0.0311(17) 0.086(3) 0.0299(16) 0.0069(16) 0.0018(13) 0.0155(16)
C1 0.021(2) 0.085(3) 0.018(2) 0.008(2) 0.0021(18) 0.012(2)
C2 0.029(2) 0.074(3) 0.019(2) 0.006(2) 0.0100(19) 0.007(2)
C3 0.026(2) 0.068(3) 0.023(2) 0.006(2) 0.0136(18) 0.008(2)
C4 0.030(2) 0.070(3) 0.019(2) 0.003(2) 0.0115(18) 0.009(2)
C5 0.024(2) 0.075(3) 0.025(2) 0.004(2) 0.0117(18) 0.007(2)
C6 0.024(2) 0.082(3) 0.031(2) 0.005(2) 0.0146(19) 0.010(2)
C7 0.021(2) 0.089(4) 0.043(3) 0.006(3) 0.016(2) 0.008(2)
C8 0.019(2) 0.088(4) 0.032(3) 0.003(3) 0.0021(19) 0.013(2)
C9 0.027(2) 0.079(4) 0.028(2) 0.011(2) 0.0054(19) 0.008(2)
C10 0.034(2) 0.083(4) 0.015(2) 0.009(2) -0.0022(19) 0.008(3)
C11 0.044(3) 0.084(4) 0.013(2) 0.013(2) 0.009(2) 0.013(3)
C12 0.038(2) 0.082(4) 0.019(2) 0.003(2) 0.0120(19) 0.003(2)
C13 0.040(3) 0.082(4) 0.024(2) 0.004(2) 0.023(2) 0.000(2)
C14 0.031(2) 0.081(4) 0.035(3) 0.004(2) 0.024(2) 0.004(2)
C15 0.022(2) 0.081(3) 0.023(2) 0.001(2) 0.0118(17) 0.005(2)
C16 0.0134(19) 0.080(3) 0.026(2) 0.004(2) 0.0013(17) 0.011(2)
C17 0.021(2) 0.083(4) 0.017(2) 0.005(2) -0.0002(17) 0.004(2)
C18 0.026(2) 0.078(3) 0.019(2) 0.003(2) 0.0094(18) 0.011(2)
C19 0.037(2) 0.075(3) 0.016(2) 0.003(2) 0.0148(19) 0.008(2)
C20 0.031(2) 0.089(4) 0.022(2) -0.002(2) 0.0179(19) 0.002(2)
C21 0.037(3) 0.087(4) 0.032(3) 0.004(3) 0.026(2) 0.002(3)
C22 0.024(2) 0.099(4) 0.037(3) -0.001(3) 0.018(2) 0.001(3)
C23 0.024(2) 0.094(4) 0.042(3) 0.004(3) 0.015(2) -0.002(3)
C24 0.019(2) 0.098(4) 0.034(3) -0.001(3) 0.0016(19) 0.000(2)
C25 0.020(2) 0.091(4) 0.033(3) 0.011(3) -0.001(2) 0.004(2)
C26 0.031(2) 0.095(4) 0.020(2) 0.009(2) -0.002(2) 0.009(3)
C27 0.040(3) 0.084(4) 0.015(2) 0.007(2) -0.003(2) 0.003(3)
C28 0.046(3) 0.090(4) 0.009(2) 0.005(2) 0.0070(19) 0.007(3)
C29 0.052(3) 0.088(4) 0.013(2) 0.004(2) 0.016(2) 0.000(3)
C30 0.045(3) 0.092(4) 0.021(2) -0.001(3) 0.024(2) 0.003(3)
C31 0.044(3) 0.079(4) 0.036(3) 0.003(3) 0.030(2) 0.008(3)
C32 0.031(2) 0.088(4) 0.040(3) 0.010(3) 0.026(2) 0.012(2)
C33 0.024(2) 0.083(4) 0.042(3) -0.006(3) 0.022(2) 0.005(2)
C34 0.019(2) 0.085(4) 0.032(2) 0.003(3) 0.0079(19) 0.014(2)
C35 0.022(2) 0.080(4) 0.036(3) 0.005(3) 0.003(2) 0.015(2)
C36 0.026(2) 0.082(4) 0.018(2) 0.012(2) -0.0044(18) 0.013(3)
C37 0.030(2) 0.082(4) 0.016(2) 0.004(2) 0.0033(19) 0.009(2)
C38 0.041(3) 0.083(4) 0.011(2) 0.006(2) 0.0105(19) 0.004(3)
C39 0.048(3) 0.086(4) 0.015(2) 0.010(2) 0.016(2) 0.008(3)
C40 0.045(3) 0.086(4) 0.025(2) 0.004(3) 0.025(2) -0.007(3)
C41 0.046(3) 0.088(4) 0.033(3) 0.008(3) 0.029(2) -0.002(3)
C42 0.033(2) 0.084(4) 0.043(3) 0.006(3) 0.023(2) -0.010(3)
C43 0.036(3) 0.087(4) 0.037(3) 0.000(3) 0.016(2) -0.009(3)
C44 0.032(2) 0.094(4) 0.032(3) 0.001(3) 0.004(2) -0.009(3)
C45 0.038(3) 0.091(4) 0.020(2) -0.005(2) 0.001(2) -0.003(3)
C46 0.047(3) 0.078(3) 0.018(2) -0.004(2) 0.007(2) -0.002(3)
C47 0.053(3) 0.081(4) 0.016(2) -0.001(2) 0.017(2) 0.002(3)
C48 0.049(3) 0.085(4) 0.026(2) -0.003(2) 0.024(2) 0.009(3)
C49 0.044(3) 0.082(4) 0.035(3) 0.001(3) 0.024(2) 0.016(3)
C50 0.033(2) 0.082(4) 0.041(3) 0.002(3) 0.020(2) 0.019(2)
C51 0.028(2) 0.076(4) 0.035(3) 0.010(3) 0.009(2) 0.020(2)
C52 0.039(3) 0.078(4) 0.029(2) 0.010(2) 0.007(2) 0.017(3)
C53 0.043(3) 0.074(4) 0.021(2) 0.014(2) 0.004(2) 0.014(3)
C54 0.046(3) 0.086(4) 0.022(2) 0.015(2) 0.015(2) 0.009(3)
C55 0.053(3) 0.081(4) 0.025(2) 0.014(2) 0.020(2) 0.006(3)
C56 0.048(3) 0.076(3) 0.032(3) 0.011(2) 0.019(2) 0.004(2)
C57 0.041(3) 0.079(4) 0.031(2) 0.000(2) 0.016(2) -0.005(3)
C58 0.050(3) 0.077(4) 0.026(2) 0.000(2) 0.012(2) 0.002(3)
C59 0.045(3) 0.073(3) 0.029(2) 0.000(2) 0.016(2) 0.010(2)
C60 0.047(3) 0.071(3) 0.030(2) 0.010(2) 0.017(2) 0.018(2)
C61 0.034(3) 0.094(4) 0.045(3) 0.003(3) 0.023(2) 0.006(3)
C62 0.034(2) 0.089(4) 0.018(2) 0.008(2) 0.007(2) 0.012(3)
C63 0.027(2) 0.087(4) 0.041(3) 0.006(3) 0.018(2) 0.010(2)
C64 0.053(3) 0.086(4) 0.021(2) 0.004(2) 0.021(2) 0.012(3)
F1 0.0408(15) 0.101(2) 0.0593(18) 0.0150(17) 0.0270(14) 0.0249(15)
F2 0.0444(15) 0.105(2) 0.0588(18) -0.0154(17) 0.0320(14) 0.0060(16)
F3 0.0439(15) 0.101(2) 0.0690(18) 0.0070(16) 0.0419(14) 0.0111(15)
F4 0.0514(16) 0.104(2) 0.0359(14) -0.0153(15) 0.0089(12) 0.0221(16)
F5 0.082(2) 0.103(2) 0.0386(15) -0.0104(15) 0.0295(15) -0.0255(18)
F6 0.0509(15) 0.099(2) 0.0179(12) 0.0000(13) 0.0030(11) 0.0134(14)
F7 0.0375(14) 0.099(2) 0.0495(16) -0.0131(15) 0.0194(12) -0.0066(14)
F8 0.0461(15) 0.094(2) 0.0555(17) 0.0106(16) 0.0265(14) -0.0036(15)
F9 0.0259(13) 0.100(2) 0.0800(19) -0.0015(16) 0.0276(13) 0.0030(14)
F10 0.0564(16) 0.086(2) 0.0360(14) 0.0023(14) 0.0263(13) -0.0020(15)
F11 0.0600(17) 0.096(2) 0.0291(13) 0.0165(14) 0.0171(13) 0.0132(16)
F12 0.096(2) 0.087(2) 0.0265(13) 0.0033(13) 0.0386(14) 0.0038(17)
C91 0.047(3) 0.125(6) 0.045(3) 0.011(3) -0.021(3) 0.037(4)
C92 0.023(4) 0.105(9) 0.022(4) 0.022(5) 0.005(4) 0.007(5)
C93 0.041(6) 0.104(11) 0.021(5) -0.005(6) 0.003(5) 0.050(7)
C95 0.112(11) 0.43(3) 0.043(7) -0.018(12) 0.020(8) 0.190(17)
C96 0.086(12) 0.17(2) 0.17(2) 0.128(17) -0.067(13) -0.072(14)

loop_
_atom_type_symbol
_atom_type_description
_atom_type_scat_dispersion_real
_atom_type_scat_dispersion_imag
_atom_type_scat_source
C C 0.0033 0.0016 'International Tables Vol C Tables 4.2.6.8 and 6.1.1.4'
H H 0.0000 0.0000 'International Tables Vol C Tables 4.2.6.8 and 6.1.1.4'
O O 0.0106 0.0060 'International Tables Vol C Tables 4.2.6.8 and 6.1.1.4'
F F 0.0171 0.0103 'International Tables Vol C Tables 4.2.6.8 and 6.1.1.4'

loop_
_geom_angle_atom_site_label_1
_geom_angle_atom_site_label_2
_geom_angle_atom_site_label_3
_geom_angle
_geom_angle_site_symmetry_1
_geom_angle_site_symmetry_3
C9 O1 C1 62.7(3) . .
O1 C1 C5 123.4(3) . .
O1 C1 C2 123.3(3) . .
C5 C1 C2 107.3(3) . .
O1 C1 C9 57.5(2) . .
C5 C1 C9 119.0(4) . .
C2 C1 C9 118.7(4) . .
C3 C2 C1 106.8(3) . .
C3 C2 C12 124.8(3) . .
C1 C2 C12 123.0(3) . .
C2 C3 C4 109.8(3) . .
C2 C3 C15 124.6(3) . .
C4 C3 C15 121.9(3) . .
C5 C4 C3 109.5(3) . .
C5 C4 C18 124.3(3) . .
C3 C4 C18 122.8(3) . .
C4 C5 C1 106.6(3) . .
C4 C5 C6 124.6(4) . .
C1 C5 C6 123.3(3) . .
C5 C6 C61 113.4(4) . .
C5 C6 C7 109.8(3) . .
C61 C6 C7 109.8(3) . .
C5 C6 C20 108.9(3) . .
C61 C6 C20 113.9(3) . .
C7 C6 C20 100.3(4) . .
C8 C7 C22 119.8(5) . .
C8 C7 C6 123.8(4) . .
C22 C7 C6 109.5(4) . .
C7 C8 C25 120.5(5) . .
C7 C8 C9 123.1(4) . .
C25 C8 C9 106.7(4) . .
O1 C9 C1 59.8(3) . .
O1 C9 C10 124.5(4) . .
C1 C9 C10 116.6(3) . .
O1 C9 C8 124.0(4) . .
C1 C9 C8 116.4(3) . .
C10 C9 C8 107.1(4) . .
C11 C10 C26 120.3(5) . .
C11 C10 C9 123.1(4) . .
C26 C10 C9 107.0(4) . .
C10 C11 C29 119.9(5) . .
C10 C11 C12 123.8(4) . .
C29 C11 C12 110.1(4) . .
C2 C12 C64 114.6(4) . .
C2 C12 C13 108.6(3) . .
C64 C12 C13 112.9(3) . .
C2 C12 C11 109.8(3) . .
C64 C12 C11 110.1(3) . .
C13 C12 C11 99.9(4) . .
C14 C13 C30 119.1(4) . .
C14 C13 C12 123.2(4) . .
C30 C13 C12 110.2(4) . .
C13 C14 C33 120.5(4) . .
C13 C14 C15 124.2(4) . .
C33 C14 C15 108.7(4) . .
C63 C15 C3 114.8(4) . .
C63 C15 C16 112.0(3) . .
C3 C15 C16 108.9(3) . .
C63 C15 C14 112.0(3) . .
C3 C15 C14 107.2(3) . .
C16 C15 C14 100.9(4) . .
C17 C16 C34 119.8(4) . .
C17 C16 C15 124.4(4) . .
C34 C16 C15 109.6(3) . .
C16 C17 C37 119.5(4) . .
C16 C17 C18 124.6(4) . .
C37 C17 C18 109.7(3) . .
C4 C18 C62 114.1(4) . .
C4 C18 C19 107.8(3) . .
C62 C18 C19 111.3(3) . .
C4 C18 C17 108.4(3) . .
C62 C18 C17 113.0(3) . .
C19 C18 C17 101.3(4) . .
C20 C19 C38 119.8(4) . .
C20 C19 C18 124.3(4) . .
C38 C19 C18 108.8(3) . .
C19 C20 C21 119.9(4) . .
C19 C20 C6 122.7(4) . .
C21 C20 C6 109.4(4) . .
C40 C21 C20 120.8(4) . .
C40 C21 C22 120.2(5) . .
C20 C21 C22 109.3(4) . .
C23 C22 C7 121.0(4) . .
C23 C22 C21 119.4(5) . .
C7 C22 C21 109.2(4) . .
C22 C23 C24 118.7(5) . .
C22 C23 C42 120.7(4) . .
C24 C23 C42 108.0(4) . .
C25 C24 C23 119.5(5) . .
C25 C24 C44 120.1(4) . .
C23 C24 C44 108.0(4) . .
C24 C25 C8 120.4(4) . .
C24 C25 C26 119.9(5) . .
C8 C25 C26 109.3(4) . .
C27 C26 C10 120.9(4) . .
C27 C26 C25 120.0(5) . .
C10 C26 C25 109.3(4) . .
C26 C27 C28 118.3(5) . .
C26 C27 C45 119.7(4) . .
C28 C27 C45 108.6(4) . .
C29 C28 C27 119.7(5) . .
C29 C28 C47 120.8(4) . .
C27 C28 C47 107.6(4) . .
C28 C29 C11 120.8(4) . .
C28 C29 C30 119.4(5) . .
C11 C29 C30 109.0(4) . .
C31 C30 C13 121.9(4) . .
C31 C30 C29 119.7(5) . .
C13 C30 C29 108.1(4) . .
C30 C31 C32 118.3(5) . .
C30 C31 C48 120.7(4) . .
C32 C31 C48 108.2(4) . .
C33 C32 C31 119.6(4) . .
C33 C32 C50 120.4(4) . .
C31 C32 C50 107.8(4) . .
C32 C33 C14 120.5(4) . .
C32 C33 C34 119.6(5) . .
C14 C33 C34 109.8(4) . .
C35 C34 C33 120.2(5) . .
C35 C34 C16 121.3(4) . .
C33 C34 C16 108.4(4) . .
C34 C35 C51 120.7(4) . .
C34 C35 C36 118.8(4) . .
C51 C35 C36 108.0(4) . .
C37 C36 C53 120.9(4) . .
C37 C36 C35 118.9(4) . .
C53 C36 C35 108.3(4) . .
C36 C37 C17 121.7(4) . .
C36 C37 C38 119.5(4) . .
C17 C37 C38 108.4(4) . .
C39 C38 C19 120.9(4) . .
C39 C38 C37 120.0(4) . .
C19 C38 C37 109.3(4) . .
C38 C39 C40 118.8(5) . .
C38 C39 C54 120.1(4) . .
C40 C39 C54 108.5(4) . .
C21 C40 C39 119.5(5) . .
C21 C40 C41 120.6(4) . .
C39 C40 C41 107.4(4) . .
C42 C41 C55 120.0(4) . .
C42 C41 C40 119.0(4) . .
C55 C41 C40 108.3(4) . .
C41 C42 C23 120.1(5) . .
C41 C42 C43 119.5(4) . .
C23 C42 C43 108.5(4) . .
C57 C43 C44 120.7(4) . .
C57 C43 C42 119.9(4) . .
C44 C43 C42 107.2(4) . .
C45 C44 C43 119.6(4) . .
C45 C44 C24 119.8(5) . .
C43 C44 C24 108.3(4) . .
C44 C45 C27 120.5(5) . .
C44 C45 C46 119.9(4) . .
C27 C45 C46 107.7(4) . .
C58 C46 C45 120.3(4) . .
C58 C46 C47 120.2(4) . .
C45 C46 C47 107.8(4) . .
C48 C47 C46 119.8(4) . .
C48 C47 C28 119.4(5) . .
C46 C47 C28 108.2(4) . .
C47 C48 C49 120.3(4) . .
C47 C48 C31 120.0(4) . .
C49 C48 C31 107.9(4) . .
C59 C49 C50 120.2(4) . .
C59 C49 C48 119.7(4) . .
C50 C49 C48 107.6(4) . .
C51 C50 C49 119.8(4) . .
C51 C50 C32 119.6(4) . .
C49 C50 C32 108.5(4) . .
C50 C51 C35 119.4(4) . .
C50 C51 C52 120.4(4) . .
C35 C51 C52 107.8(4) . .
C60 C52 C53 119.8(4) . .
C60 C52 C51 119.6(4) . .
C53 C52 C51 108.4(4) . .
C54 C53 C36 119.6(4) . .
C54 C53 C52 120.0(4) . .
C36 C53 C52 107.5(4) . .
C53 C54 C55 120.3(4) . .
C53 C54 C39 119.9(5) . .
C55 C54 C39 108.4(4) . .
C56 C55 C41 120.2(4) . .
C56 C55 C54 119.8(4) . .
C41 C55 C54 107.5(4) . .
C55 C56 C57 119.5(4) . .
C55 C56 C60 120.1(4) . .
C57 C56 C60 108.4(3) . .
C43 C57 C56 120.8(4) . .
C43 C57 C58 120.0(4) . .
C56 C57 C58 107.7(4) . .
C46 C58 C59 120.0(4) . .
C46 C58 C57 119.5(4) . .
C59 C58 C57 108.0(4) . .
C49 C59 C58 119.9(4) . .
C49 C59 C60 119.5(4) . .
C58 C59 C60 108.6(4) . .
C52 C60 C59 120.6(4) . .
C52 C60 C56 119.9(4) . .
C59 C60 C56 107.3(4) . .
F2 C61 F1 107.5(4) . .
F2 C61 F3 106.8(3) . .
F1 C61 F3 107.8(3) . .
F2 C61 C6 112.2(4) . .
F1 C61 C6 111.3(4) . .
F3 C61 C6 111.1(4) . .
F5 C62 F4 107.0(4) . .
F5 C62 F6 107.5(3) . .
F4 C62 F6 106.8(3) . .
F5 C62 C18 112.5(3) . .
F4 C62 C18 111.9(3) . .
F6 C62 C18 110.8(4) . .
F7 C63 F8 106.9(4) . .
F7 C63 F9 107.0(3) . .
F8 C63 F9 107.4(3) . .
F7 C63 C15 112.5(3) . .
F8 C63 C15 112.4(3) . .
F9 C63 C15 110.4(4) . .
F10 C64 F12 107.9(3) . .
F10 C64 F11 108.0(4) . .
F12 C64 F11 107.1(3) . .
F10 C64 C12 112.6(3) . .
F12 C64 C12 110.6(4) . .
F11 C64 C12 110.4(3) . .
C94 C90 C91 90.3(11) 7_567 .
C94 C90 C92 50.2(9) 7_567 .
C91 C90 C92 140.5(10) . .
C94 C90 C95 155.5(13) 7_567 .
C91 C90 C95 65.5(8) . .
C92 C90 C95 154.0(10) . .
C90 C91 C93 164.7(10) . 7_567
C90 C91 C94 41.7(6) . 7_567
C93 C91 C94 123.0(9) 7_567 7_567
C90 C91 C96 146.6(15) . 7_567
C93 C91 C96 48.6(12) 7_567 7_567
C94 C91 C96 171.3(15) 7_567 7_567
C90 C91 C94 111.2(9) . .
C93 C91 C94 53.6(7) 7_567 .
C94 C91 C94 69.7(8) 7_567 .
C96 C91 C94 101.7(15) 7_567 .
C90 C91 C95 75.4(11) . .
C93 C91 C95 119.9(13) 7_567 .
C94 C91 C95 117.0(12) 7_567 .
C96 C91 C95 71.6(15) 7_567 .
C94 C91 C95 173.2(13) . .
C94 C92 C93 68.4(11) 7_567 .
C94 C92 C90 49.0(9) 7_567 .
C93 C92 C90 117.2(10) . .
C96 C93 C92 166.6(19) . .
C96 C93 C94 144.5(18) . 7_567
C92 C93 C94 46.1(7) . 7_567
C96 C93 C91 74.2(11) . 7_567
C92 C93 C91 117.6(13) . 7_567
C94 C93 C91 71.5(11) 7_567 7_567
C90 C94 C92 80.8(13) 7_567 7_567
C90 C94 C93 145.9(14) 7_567 7_567
C92 C94 C93 65.5(11) 7_567 7_567
C90 C94 C91 48.0(8) 7_567 7_567
C92 C94 C91 128.7(14) 7_567 7_567
C93 C94 C91 164.5(12) 7_567 7_567
C90 C94 C91 157.7(13) 7_567 .
C92 C94 C91 120.4(14) 7_567 .
C93 C94 C91 55.0(8) 7_567 .
C91 C94 C91 110.3(8) 7_567 .
C90 C94 C94 104.1(14) 7_567 7_567
C92 C94 C94 171.3(16) 7_567 7_567
C93 C94 C94 108.8(13) 7_567 7_567
C91 C94 C94 56.3(8) 7_567 7_567
C91 C94 C94 54.0(8) . 7_567
C91 C95 C90 39.1(6) . .
C91 C95 C96 52.1(8) . 7_567
C90 C95 C96 91.0(10) . 7_567
C93 C96 C91 57.2(9) . 7_567
C93 C96 C95 113.3(15) . 7_567
C91 C96 C95 56.4(11) 7_567 7_567

loop_
_geom_bond_atom_site_label_1
_geom_bond_atom_site_label_2
_geom_bond_distance
_geom_bond_site_symmetry_2
O1 C9 1.413(6) .
O1 C1 1.447(5) .
C1 C5 1.481(5) .
C1 C2 1.482(5) .
C1 C9 1.488(6) .
C2 C3 1.342(5) .
C2 C12 1.513(5) .
C3 C4 1.480(5) .
C3 C15 1.522(5) .
C4 C5 1.353(5) .
C4 C18 1.519(5) .
C5 C6 1.509(5) .
C6 C61 1.531(6) .
C6 C7 1.548(6) .
C6 C20 1.554(6) .
C7 C8 1.363(6) .
C7 C22 1.427(7) .
C8 C25 1.437(7) .
C8 C9 1.496(6) .
C9 C10 1.491(6) .
C10 C11 1.364(6) .
C10 C26 1.433(7) .
C11 C29 1.425(6) .
C11 C12 1.541(6) .
C12 C64 1.538(6) .
C12 C13 1.539(6) .
C13 C14 1.362(6) .
C13 C30 1.439(7) .
C14 C33 1.430(6) .
C14 C15 1.541(6) .
C15 C63 1.521(6) .
C15 C16 1.531(6) .
C16 C17 1.371(5) .
C16 C34 1.434(6) .
C17 C37 1.429(6) .
C17 C18 1.536(6) .
C18 C62 1.526(6) .
C18 C19 1.535(6) .
C19 C20 1.364(5) .
C19 C38 1.439(6) .
C20 C21 1.428(6) .
C21 C40 1.391(6) .
C21 C22 1.442(6) .
C22 C23 1.405(7) .
C23 C24 1.440(6) .
C23 C42 1.449(7) .
C24 C25 1.391(7) .
C24 C44 1.458(7) .
C25 C26 1.454(6) .
C26 C27 1.403(7) .
C27 C28 1.440(6) .
C27 C45 1.446(7) .
C28 C29 1.400(7) .
C28 C47 1.448(7) .
C29 C30 1.447(6) .
C30 C31 1.386(7) .
C31 C32 1.441(6) .
C31 C48 1.454(7) .
C32 C33 1.397(6) .
C32 C50 1.448(7) .
C33 C34 1.432(6) .
C34 C35 1.388(6) .
C35 C51 1.443(6) .
C35 C36 1.449(6) .
C36 C37 1.385(6) .
C36 C53 1.447(6) .
C37 C38 1.449(6) .
C38 C39 1.390(6) .
C39 C40 1.434(6) .
C39 C54 1.451(6) .
C40 C41 1.468(7) .
C41 C42 1.394(6) .
C41 C55 1.446(6) .
C42 C43 1.457(6) .
C43 C57 1.378(6) .
C43 C44 1.449(6) .
C44 C45 1.392(6) .
C45 C46 1.448(6) .
C46 C58 1.395(6) .
C46 C47 1.448(6) .
C47 C48 1.382(6) .
C48 C49 1.450(6) .
C49 C59 1.401(6) .
C49 C50 1.447(6) .
C50 C51 1.396(6) .
C51 C52 1.449(6) .
C52 C60 1.393(6) .
C52 C53 1.449(6) .
C53 C54 1.387(6) .
C54 C55 1.446(6) .
C55 C56 1.389(6) .
C56 C57 1.446(6) .
C56 C60 1.451(6) .
C57 C58 1.453(6) .
C58 C59 1.438(6) .
C59 C60 1.449(6) .
C61 F2 1.333(5) .
C61 F1 1.335(5) .
C61 F3 1.340(5) .
C62 F5 1.322(5) .
C62 F4 1.326(5) .
C62 F6 1.333(5) .
C63 F7 1.327(5) .
C63 F8 1.332(5) .
C63 F9 1.339(5) .
C64 F10 1.327(5) .
C64 F12 1.336(5) .
C64 F11 1.336(5) .
C90 C94 1.008(13) 7_567
C90 C91 1.126(10) .
C90 C92 1.317(14) .
C90 C95 1.73(3) .
C91 C93 1.346(14) 7_567
C91 C94 1.515(14) 7_567
C91 C96 1.540(16) 7_567
C91 C94 1.558(14) .
C91 C95 1.626(15) .
C92 C94 1.025(12) 7_567
C92 C93 1.294(13) .
C93 C96 1.20(3) .
C93 C94 1.322(18) 7_567
C93 C91 1.346(14) 7_567
C94 C90 1.008(13) 7_567
C94 C92 1.025(12) 7_567
C94 C93 1.322(18) 7_567
C94 C91 1.515(14) 7_567
C94 C94 1.76(2) 7_567
C95 C96 1.85(3) 7_567
C96 C91 1.540(16) 7_567
C96 C95 1.85(3) 7_567
